data_8107639
loop_
_publ_author_name
'Zheng, Chunhong'
'Fan, Congbin'
'Pu, Shouzhi'

_publ_section_title
;
 Crystal structure of the photochromic compound 1-(2-cyano-1,5-dimethyl-
 4-pyrryl)-2-(2-methyl-5-formyl-3-thienyl)-3,3,4,4,5,5-hexafluorocyclopent-
 1-ene, C18H12F6N2OS
;
_journal_issue 1
_journal_name_full 'Zeitschrift f\"ur Kristallographie - New Crystal Structures'
_journal_page_first 19
_journal_page_last 20
_journal_paper_doi 10.1515/ncrs-2014-9000
_journal_volume 230
_journal_year 2015
_chemical_formula_sum 'C18 H12 F6 N2 O S'
_chemical_formula_weight 418.36
_chemical_name_common
;
1-(2-cyano-1,5-dimethyl- 4-pyrryl)-2-(2-methyl-5-formyl-3-
thienyl)-3,3,4,4,5,5-hexafluorocyclopent- 1-ene
;
_space_group_IT_number 14
_space_group_name_Hall '-P 2ybc'
_space_group_name_H-M_alt 'P 1 21/c 1'
_symmetry_cell_setting monoclinic
_symmetry_Int_Tables_number 14
_symmetry_space_group_name_Hall '-P 2ybc'
_symmetry_space_group_name_H-M 'P 1 21/c 1'
_cell_angle_alpha 90.
_cell_angle_beta 90.007(4)
_cell_angle_gamma 90.
_cell_formula_units_Z 4
_cell_length_a 16.435(1)
_cell_length_b 12.9012(9)
_cell_length_c 8.6788(5)
_cell_volume 1840.2(2)
_diffrn_ambient_temperature 293
_diffrn_radiation_probe x-ray
_diffrn_radiation_type MoK\a
_diffrn_radiation_wavelength 0.71073
_exptl_absorpt_coefficient_mu 0.245
_exptl_crystal_density_diffrn 1.510
_exptl_crystal_density_method 'Not Measured'
_exptl_crystal_F_000 848
_refine_ls_number_parameters 257
_refine_ls_number_reflns 2379
_refine_ls_R_factor_gt 0.0531
_refine_ls_wR_factor_gt 0.1399
_cod_data_source_file Z-2015-019.cif
_cod_data_source_block 1
_cod_original_sg_symbol_H-M 'P 21/c'
_cod_database_code 8107639

loop_
_space_group_symop_id
_space_group_symop_operation_xyz
1 x,y,z
2 -x,1/2+y,1/2-z
3 -x,-y,-z
4 x,1/2-y,1/2+z

loop_
_atom_site_aniso_label
_atom_site_aniso_U_11
_atom_site_aniso_U_22
_atom_site_aniso_U_33
_atom_site_aniso_U_23
_atom_site_aniso_U_13
_atom_site_aniso_U_12
S1 0.0577(6) 0.1070(10) 0.0511(6) -0.0103(6) 0.0047(6) -0.0020(7)
F1 0.065(2) 0.277(6) 0.074(2) -0.035(3) 0.016(2) -0.021(3)
F2 0.248(5) 0.112(3) 0.099(3) -0.045(2) -0.038(3) 0.095(3)
F3 0.101(3) 0.257(5) 0.080(2) 0.041(3) 0.025(2) 0.030(3)
F4 0.143(3) 0.116(3) 0.235(6) -0.064(3) -0.067(4) -0.004(3)
F5 0.238(5) 0.137(3) 0.064(2) 0.022(2) -0.008(3) 0.067(3)
F6 0.061(2) 0.334(7) 0.083(2) -0.076(3) -0.011(2) -0.029(3)
O1 0.088(2) 0.154(4) 0.088(3) -0.043(3) -0.001(2) 0.039(3)
N1 0.047(2) 0.046(2) 0.053(2) 0.004(2) -0.007(2) -0.001(2)
N2 0.130(4) 0.073(3) 0.130(4) 0.000(3) -0.054(4) 0.026(3)
C1 0.078(3) 0.062(3) 0.085(4) 0.002(3) -0.030(3) 0.016(3)
C2 0.058(2) 0.051(3) 0.060(3) 0.006(2) -0.004(2) 0.001(2)
C3 0.056(3) 0.049(2) 0.065(3) -0.004(2) -0.003(2) 0.005(2)
C4 0.048(2) 0.047(2) 0.050(2) -0.002(2) 0.002(2) 0.001(2)
C5 0.043(2) 0.046(2) 0.054(2) 0.008(2) -0.005(2) -0.003(2)
C6 0.071(3) 0.047(3) 0.098(4) -0.002(2) -0.032(3) 0.004(2)
C7 0.071(3) 0.063(3) 0.068(3) -0.001(2) -0.017(3) -0.014(2)
C8 0.053(3) 0.052(2) 0.045(2) -0.003(2) 0.005(2) -0.005(2)
C9 0.066(3) 0.087(4) 0.061(3) -0.009(3) 0.008(3) 0.004(3)
C10 0.077(3) 0.089(4) 0.048(3) -0.013(3) 0.005(2) -0.017(3)
C11 0.069(3) 0.097(4) 0.054(3) -0.005(3) 0.001(2) -0.003(3)
C12 0.053(2) 0.057(3) 0.043(2) -0.001(2) -0.001(2) -0.006(2)
C13 0.039(2) 0.068(3) 0.041(2) -0.003(2) -0.002(2) 0.000(2)
C14 0.044(2) 0.071(3) 0.049(2) 0.001(2) -0.004(2) -0.007(2)
C15 0.070(3) 0.083(3) 0.064(3) 0.014(2) 0.004(2) -0.010(3)
C16 0.049(2) 0.088(3) 0.057(3) -0.016(2) -0.006(2) 0.006(2)
C17 0.050(2) 0.071(3) 0.058(3) 0.001(2) -0.010(2) 0.002(2)
C18 0.065(3) 0.115(4) 0.080(4) -0.037(3) -0.014(3) 0.022(3)

loop_
_atom_site_label
_atom_site_type_symbol
_atom_site_thermal_displace_type
_atom_site_fract_x
_atom_site_fract_y
_atom_site_fract_z
_atom_site_occupancy
_atom_site_U_iso_or_equiv
_atom_site_calc_flag
_atom_site_refinement_flags
_atom_site_disorder_assembly
_atom_site_disorder_group
S1 S Uani 0.43513(8) 0.93580(10) -0.15600(10) 1.000 0.0719(4) . . . .
F1 F Uani 0.1218(2) 1.0276(4) 0.3916(4) 1.000 0.139(2) . . . .
F2 F Uani 0.1724(3) 1.1730(3) 0.3233(4) 1.000 0.153(2) . . . .
F3 F Uani 0.2345(2) 1.0163(4) 0.5826(4) 1.000 0.146(2) . . . .
F4 F Uani 0.2907(3) 1.1469(3) 0.4899(6) 1.000 0.165(2) . . . .
F5 F Uani 0.3202(3) 0.8941(3) 0.4342(4) 1.000 0.146(2) . . . .
F6 F Uani 0.3946(2) 1.0234(5) 0.3898(4) 1.000 0.159(3) . . . .
O1 O Uani 0.5357(2) 0.7352(4) -0.1621(5) 1.000 0.1100(18) . . . .
N1 N Uani 0.0998(2) 0.9707(2) -0.1543(4) 1.000 0.0487(12) . . . .
N2 N Uani -0.0086(3) 1.1692(4) -0.3255(7) 1.000 0.111(2) . . . .
C1 C Uani 0.0301(3) 1.1261(4) -0.2391(6) 1.000 0.0750(19) . . . .
C2 C Uani 0.0795(3) 1.0730(3) -0.1306(5) 1.000 0.0563(16) . . . .
C3 C Uani 0.1179(2) 1.1069(3) -0.0010(5) 1.000 0.0567(16) . . . .
C4 C Uani 0.1647(2) 1.0241(3) 0.0557(5) 1.000 0.0483(12) . . . .
C5 C Uani 0.1517(2) 0.9402(3) -0.0395(5) 1.000 0.0477(12) . . . .
C6 C Uani 0.1814(3) 0.8311(3) -0.0280(6) 1.000 0.0720(19) . . . .
C7 C Uani 0.0688(3) 0.9058(4) -0.2785(5) 1.000 0.0673(17) . . . .
C8 C Uani 0.2173(2) 1.0254(3) 0.1912(5) 1.000 0.0500(14) . . . .
C9 C Uani 0.1892(3) 1.0723(4) 0.3391(6) 1.000 0.0713(19) . . . .
C10 C Uani 0.2576(3) 1.0573(4) 0.4529(5) 1.000 0.0713(19) . . . .
C11 C Uani 0.3213(3) 0.9913(4) 0.3698(6) 1.000 0.0733(19) . . . .
C12 C Uani 0.2932(2) 0.9881(3) 0.2062(5) 1.000 0.0510(14) . . . .
C13 C Uani 0.3483(2) 0.9468(3) 0.0871(4) 1.000 0.0493(14) . . . .
C14 C Uani 0.3662(2) 1.0017(4) -0.0458(5) 1.000 0.0547(14) . . . .
C15 C Uani 0.3366(3) 1.1054(4) -0.0953(6) 1.000 0.0723(17) . . . .
C16 C Uani 0.4411(3) 0.8357(4) -0.0247(5) 1.000 0.0647(16) . . . .
C17 C Uani 0.3916(2) 0.8530(4) 0.0984(5) 1.000 0.0597(16) . . . .
C18 C Uani 0.4946(3) 0.7490(5) -0.0501(7) 1.000 0.087(2) . . . .
H3 H Uiso 0.11380 1.17280 0.04200 1.000 0.0680 . . . .
H6A H Uiso 0.13650 0.78430 -0.04130 1.000 0.1080 . . . .
H6B H Uiso 0.20550 0.82020 0.07140 1.000 0.1080 . . . .
H6C H Uiso 0.22120 0.81860 -0.10670 1.000 0.1080 . . . .
H7A H Uiso 0.11320 0.86930 -0.32570 1.000 0.1010 . . . .
H7B H Uiso 0.04250 0.94860 -0.35400 1.000 0.1010 . . . .
H7C H Uiso 0.03050 0.85690 -0.23760 1.000 0.1010 . . . .
H15A H Uiso 0.28270 1.09900 -0.13700 1.000 0.1090 . . . .
H15B H Uiso 0.37230 1.13290 -0.17260 1.000 0.1090 . . . .
H15C H Uiso 0.33550 1.15130 -0.00820 1.000 0.1090 . . . .
H17 H Uiso 0.38690 0.80770 0.18120 1.000 0.0720 . . . .
H18 H Uiso 0.49750 0.69930 0.02740 1.000 0.1040 . . . .

loop_
_atom_type_symbol
_atom_type_description
_atom_type_scat_dispersion_real
_atom_type_scat_dispersion_imag
_atom_type_scat_source
C C 0.0033 0.0016 ' International Tables Vol C Tables 4.2.6.8 and 6.1.1.4'
H H 0.0000 0.0000 ' International Tables Vol C Tables 4.2.6.8 and 6.1.1.4'
F F 0.0171 0.0103 ' International Tables Vol C Tables 4.2.6.8 and 6.1.1.4'
N N 0.0061 0.0033 ' International Tables Vol C Tables 4.2.6.8 and 6.1.1.4'
O O 0.0106 0.0060 ' International Tables Vol C Tables 4.2.6.8 and 6.1.1.4'
S S 0.1246 0.1234 ' International Tables Vol C Tables 4.2.6.8 and 6.1.1.4'

loop_
_geom_angle_atom_site_label_1
_geom_angle_atom_site_label_2
_geom_angle_atom_site_label_3
_geom_angle
_geom_angle_site_symmetry_1
_geom_angle_site_symmetry_2
_geom_angle_site_symmetry_3
_geom_angle_publ_flag
C14 S1 C16 92.3(2) . . . yes
C2 N1 C5 108.5(3) . . . yes
C2 N1 C7 125.2(4) . . . yes
C5 N1 C7 126.2(3) . . . yes
N2 C1 C2 179.3(5) . . . yes
N1 C2 C1 120.1(4) . . . yes
N1 C2 C3 108.6(4) . . . yes
C1 C2 C3 131.1(4) . . . no
C2 C3 C4 107.4(4) . . . no
C3 C4 C5 107.6(4) . . . no
C3 C4 C8 126.7(4) . . . no
C5 C4 C8 125.7(3) . . . no
N1 C5 C4 107.9(3) . . . yes
N1 C5 C6 121.5(4) . . . yes
C4 C5 C6 130.5(4) . . . no
C4 C8 C9 121.0(3) . . . no
C4 C8 C12 128.6(4) . . . no
C9 C8 C12 110.5(4) . . . no
F1 C9 F2 106.6(5) . . . yes
F1 C9 C8 112.1(4) . . . yes
F1 C9 C10 109.9(4) . . . yes
F2 C9 C8 111.7(4) . . . yes
F2 C9 C10 110.3(4) . . . yes
C8 C9 C10 106.3(4) . . . no
F3 C10 F4 105.5(4) . . . yes
F3 C10 C9 113.7(4) . . . yes
F3 C10 C11 112.4(4) . . . yes
F4 C10 C9 110.8(4) . . . yes
F4 C10 C11 108.7(4) . . . yes
C9 C10 C11 105.8(4) . . . no
F5 C11 F6 104.6(5) . . . yes
F5 C11 C10 107.9(4) . . . yes
F5 C11 C12 111.0(4) . . . yes
F6 C11 C10 113.5(5) . . . yes
F6 C11 C12 115.3(4) . . . yes
C10 C11 C12 104.6(4) . . . no
C8 C12 C11 111.7(4) . . . no
C8 C12 C13 129.2(4) . . . no
C11 C12 C13 119.1(3) . . . no
C12 C13 C14 122.0(4) . . . no
C12 C13 C17 124.9(3) . . . no
C14 C13 C17 113.0(3) . . . no
S1 C14 C13 110.6(3) . . . yes
S1 C14 C15 120.2(3) . . . yes
C13 C14 C15 129.1(4) . . . no
S1 C16 C17 111.2(4) . . . yes
S1 C16 C18 121.0(4) . . . yes
C17 C16 C18 127.8(5) . . . no
C13 C17 C16 112.9(4) . . . no
O1 C18 C16 125.8(6) . . . yes
C2 C3 H3 126.00 . . . no
C4 C3 H3 126.00 . . . no
C5 C6 H6A 109.00 . . . no
C5 C6 H6B 109.00 . . . no
C5 C6 H6C 109.00 . . . no
H6A C6 H6B 109.00 . . . no
H6A C6 H6C 109.00 . . . no
H6B C6 H6C 110.00 . . . no
N1 C7 H7A 109.00 . . . no
N1 C7 H7B 109.00 . . . no
N1 C7 H7C 109.00 . . . no
H7A C7 H7B 109.00 . . . no
H7A C7 H7C 110.00 . . . no
H7B C7 H7C 110.00 . . . no
C14 C15 H15A 109.00 . . . no
C14 C15 H15B 110.00 . . . no
C14 C15 H15C 109.00 . . . no
H15A C15 H15B 109.00 . . . no
H15A C15 H15C 109.00 . . . no
H15B C15 H15C 110.00 . . . no
C13 C17 H17 124.00 . . . no
C16 C17 H17 124.00 . . . no
O1 C18 H18 117.00 . . . no
C16 C18 H18 117.00 . . . no

loop_
_geom_bond_atom_site_label_1
_geom_bond_atom_site_label_2
_geom_bond_distance
_geom_bond_site_symmetry_1
_geom_bond_site_symmetry_2
_geom_bond_publ_flag
S1 C14 1.709(4) . . yes
S1 C16 1.725(5) . . yes
F1 C9 1.329(6) . . yes
F2 C9 1.335(6) . . yes
F3 C10 1.300(6) . . yes
F4 C10 1.317(7) . . yes
F5 C11 1.373(6) . . yes
F6 C11 1.286(6) . . yes
O1 C18 1.197(7) . . yes
N1 C2 1.377(5) . . yes
N1 C5 1.369(5) . . yes
N1 C7 1.457(6) . . yes
N2 C1 1.130(8) . . yes
C1 C2 1.420(7) . . no
C2 C3 1.362(6) . . no
C3 C4 1.405(5) . . no
C4 C5 1.378(6) . . no
C4 C8 1.460(6) . . no
C5 C6 1.493(6) . . no
C8 C9 1.492(7) . . no
C8 C12 1.343(5) . . no
C9 C10 1.509(7) . . no
C10 C11 1.530(7) . . no
C11 C12 1.494(7) . . no
C12 C13 1.474(5) . . no
C13 C14 1.385(6) . . no
C13 C17 1.407(6) . . no
C14 C15 1.487(7) . . no
C16 C17 1.361(6) . . no
C16 C18 1.440(8) . . no
C3 H3 0.9300 . . no
C6 H6A 0.9600 . . no
C6 H6B 0.9600 . . no
C6 H6C 0.9600 . . no
C7 H7A 0.9600 . . no
C7 H7B 0.9600 . . no
C7 H7C 0.9600 . . no
C15 H15A 0.9600 . . no
C15 H15B 0.9600 . . no
C15 H15C 0.9600 . . no
C17 H17 0.9300 . . no
C18 H18 0.9300 . . no

loop_
_geom_hbond_atom_site_label_D
_geom_hbond_atom_site_label_H
_geom_hbond_atom_site_label_A
_geom_hbond_distance_DH
_geom_hbond_distance_HA
_geom_hbond_distance_DA
_geom_hbond_angle_DHA
_geom_hbond_site_symmetry_A
_geom_hbond_publ_flag
C7 H7C N2 0.9600 2.5100 3.333(7) 144.00 2_544 yes
C15 H15B O1 0.9600 2.4700 3.412(7) 168.00 2_654 yes

loop_
_geom_torsion_atom_site_label_1
_geom_torsion_atom_site_label_2
_geom_torsion_atom_site_label_3
_geom_torsion_atom_site_label_4
_geom_torsion
_geom_torsion_site_symmetry_1
_geom_torsion_site_symmetry_2
_geom_torsion_site_symmetry_3
_geom_torsion_site_symmetry_4
_geom_torsion_publ_flag
C16 S1 C14 C13 -0.6(3) . . . . no
C16 S1 C14 C15 177.2(4) . . . . no
C14 S1 C16 C17 0.2(4) . . . . no
C14 S1 C16 C18 -178.7(4) . . . . no
C5 N1 C2 C1 176.1(4) . . . . no
C5 N1 C2 C3 -0.4(5) . . . . no
C7 N1 C2 C1 -5.7(7) . . . . no
C7 N1 C2 C3 177.9(4) . . . . no
C2 N1 C5 C4 -0.6(4) . . . . no
C2 N1 C5 C6 176.7(4) . . . . no
C7 N1 C5 C4 -178.9(4) . . . . no
C7 N1 C5 C6 -1.6(6) . . . . no
N1 C2 C3 C4 1.2(5) . . . . no
C1 C2 C3 C4 -174.7(5) . . . . no
C2 C3 C4 C5 -1.6(4) . . . . no
C2 C3 C4 C8 178.8(4) . . . . no
C3 C4 C5 N1 1.4(4) . . . . no
C3 C4 C5 C6 -175.6(4) . . . . no
C8 C4 C5 N1 -179.0(3) . . . . no
C8 C4 C5 C6 4.0(7) . . . . no
C3 C4 C8 C9 45.3(6) . . . . no
C3 C4 C8 C12 -134.8(4) . . . . no
C5 C4 C8 C9 -134.2(4) . . . . no
C5 C4 C8 C12 45.7(6) . . . . no
C4 C8 C9 F1 58.4(6) . . . . no
C4 C8 C9 F2 -61.2(6) . . . . no
C4 C8 C9 C10 178.6(4) . . . . no
C12 C8 C9 F1 -121.5(4) . . . . no
C12 C8 C9 F2 118.9(4) . . . . no
C12 C8 C9 C10 -1.4(5) . . . . no
C4 C8 C12 C11 -171.8(4) . . . . no
C4 C8 C12 C13 8.0(7) . . . . no
C9 C8 C12 C11 8.1(5) . . . . no
C9 C8 C12 C13 -172.1(4) . . . . no
F1 C9 C10 F3 -7.8(6) . . . . no
F1 C9 C10 F4 -126.3(5) . . . . no
F1 C9 C10 C11 116.1(5) . . . . no
F2 C9 C10 F3 109.4(5) . . . . no
F2 C9 C10 F4 -9.1(6) . . . . no
F2 C9 C10 C11 -126.8(4) . . . . no
C8 C9 C10 F3 -129.4(5) . . . . no
C8 C9 C10 F4 112.1(5) . . . . no
C8 C9 C10 C11 -5.5(5) . . . . no
F3 C10 C11 F5 16.2(6) . . . . no
F3 C10 C11 F6 -99.2(5) . . . . no
F3 C10 C11 C12 134.3(4) . . . . no
F4 C10 C11 F5 132.5(4) . . . . no
F4 C10 C11 F6 17.1(6) . . . . no
F4 C10 C11 C12 -109.3(4) . . . . no
C9 C10 C11 F5 -108.5(5) . . . . no
C9 C10 C11 F6 136.2(5) . . . . no
C9 C10 C11 C12 9.7(5) . . . . no
F5 C11 C12 C8 104.8(5) . . . . no
F5 C11 C12 C13 -75.0(5) . . . . no
F6 C11 C12 C8 -136.6(5) . . . . no
F6 C11 C12 C13 43.6(6) . . . . no
C10 C11 C12 C8 -11.3(5) . . . . no
C10 C11 C12 C13 168.9(4) . . . . no
C8 C12 C13 C14 52.4(6) . . . . no
C8 C12 C13 C17 -131.7(5) . . . . no
C11 C12 C13 C14 -127.8(4) . . . . no
C11 C12 C13 C17 48.2(5) . . . . no
C12 C13 C14 S1 177.3(3) . . . . no
C12 C13 C14 C15 -0.2(6) . . . . no
C17 C13 C14 S1 0.9(4) . . . . no
C17 C13 C14 C15 -176.6(4) . . . . no
C12 C13 C17 C16 -177.0(4) . . . . no
C14 C13 C17 C16 -0.8(5) . . . . no
S1 C16 C17 C13 0.3(5) . . . . no
C18 C16 C17 C13 179.0(5) . . . . no
S1 C16 C18 O1 -3.5(8) . . . . no
C17 C16 C18 O1 177.9(5) . . . . no
